data_4338773
loop_
_publ_author_name
'Moussa, Jamal'
'Chamoreau, Lise-Marie'
'Degli Esposti, Alessandra'
'Gullo, Maria Pia'
'Barbieri, Andrea'
'Amouri, Hani'

_publ_section_title
;
 Tuning Excited States of Bipyridyl Platinum(II) Chromophores with
 \p-Bonded Catecholate Organometallic Ligands: Synthesis, Structures,
 TD-DFT Calculations, and Photophysical Properties.
;
_journal_issue 13
_journal_name_full 'Inorganic chemistry'
_journal_page_first 6624
_journal_page_last 6633
_journal_paper_doi 10.1021/ic500232w
_journal_volume 53
_journal_year 2014
_chemical_formula_moiety '(C26 H27 N2 O2 Pt1 Rh1)2+, 2 (B F4)-, C2 H3 N)'
_chemical_formula_sum 'C28 H30 B2 F8 N3 O2 Pt Rh'
_chemical_formula_weight 912.17
_chemical_name_systematic
;
 ?
;
_space_group_IT_number 14
_symmetry_cell_setting monoclinic
_symmetry_Int_Tables_number 14
_symmetry_space_group_name_Hall '-P 2yn'
_symmetry_space_group_name_H-M 'P 1 21/n 1'
_atom_sites_solution_hydrogens geom
_atom_sites_solution_primary direct
_atom_sites_solution_secondary difmap
_audit_creation_method SHELXL-97
_cell_angle_alpha 90.00
_cell_angle_beta 91.149(8)
_cell_angle_gamma 90.00
_cell_formula_units_Z 4
_cell_length_a 11.3271(11)
_cell_length_b 14.7963(12)
_cell_length_c 18.2899(16)
_cell_measurement_reflns_used 267
_cell_measurement_temperature 200(2)
_cell_measurement_theta_max 22.6
_cell_measurement_theta_min 4
_cell_volume 3064.8(5)
_computing_cell_refinement 'Dirax/lsq (Duisenberg & Schreurs, 1989-2000)'
_computing_data_collection 'Collect (Nonius BV, 1997-2000)'
_computing_data_reduction 'EvalCCD (Duisenberg & Schreurs 1990-2000)'
_computing_molecular_graphics 'DIAMOND (Brandenburg, 1999)'
_computing_publication_material 'WinGX publication routines (Farrugia, 1999)'
_computing_structure_refinement 'SHELXL-97 (Sheldrick, 2008)'
_computing_structure_solution 'SIR92 (Giacovazzo et al, 1993)'
_diffrn_ambient_temperature 200(2)
_diffrn_detector_area_resol_mean 9
_diffrn_measured_fraction_theta_full 0.996
_diffrn_measured_fraction_theta_max 0.996
_diffrn_measurement_device_type KappaCCD
_diffrn_measurement_method 'CCD rotation images, thick slices'
_diffrn_radiation_monochromator graphite
_diffrn_radiation_source 'fine-focus sealed tube'
_diffrn_radiation_type MoK\a
_diffrn_radiation_wavelength 0.71073
_diffrn_reflns_av_R_equivalents 0.0497
_diffrn_reflns_av_sigmaI/netI 0.0450
_diffrn_reflns_limit_h_max 14
_diffrn_reflns_limit_h_min -15
_diffrn_reflns_limit_k_max 20
_diffrn_reflns_limit_k_min -15
_diffrn_reflns_limit_l_max 25
_diffrn_reflns_limit_l_min -24
_diffrn_reflns_number 34821
_diffrn_reflns_theta_full 29.99
_diffrn_reflns_theta_max 29.99
_diffrn_reflns_theta_min 2.75
_diffrn_standards_number 0
_exptl_absorpt_coefficient_mu 5.179
_exptl_absorpt_correction_T_max 0.733
_exptl_absorpt_correction_T_min 0.293
_exptl_absorpt_correction_type multi-scan
_exptl_absorpt_process_details
;   
SADABS : Bruker (2001). Bruker AXS Inc., Madison,
Wisconsin, USA. 
;
_exptl_crystal_colour yellow
_exptl_crystal_density_diffrn 1.977
_exptl_crystal_density_method 'not measured'
_exptl_crystal_description platelet
_exptl_crystal_F_000 1760
_exptl_crystal_size_max 0.41
_exptl_crystal_size_mid 0.31
_exptl_crystal_size_min 0.06
_refine_diff_density_max 1.056
_refine_diff_density_min -2.780
_refine_diff_density_rms 0.153
_refine_ls_extinction_coef 0.00088(11)
_refine_ls_extinction_expression Fc^*^=kFc[1+0.001xFc^2^\l^3^/sin(2\q)]^-1/4^
_refine_ls_extinction_method SHELXL
_refine_ls_goodness_of_fit_ref 1.004
_refine_ls_hydrogen_treatment constr
_refine_ls_matrix_type full
_refine_ls_number_parameters 440
_refine_ls_number_reflns 8896
_refine_ls_number_restraints 2
_refine_ls_restrained_S_all 1.012
_refine_ls_R_factor_all 0.0509
_refine_ls_R_factor_gt 0.0325
_refine_ls_shift/su_max 0.001
_refine_ls_shift/su_mean 0.000
_refine_ls_structure_factor_coef Fsqd
_refine_ls_weighting_details 'calc w=1/[\s^2^(Fo^2^)+(0.0497P)^2^+0.0000P] where P=(Fo^2^+2Fc^2^)/3'
_refine_ls_weighting_scheme calc
_refine_ls_wR_factor_gt 0.0756
_refine_ls_wR_factor_ref 0.0842
_reflns_number_gt 7015
_reflns_number_total 8896
_reflns_threshold_expression >2\s(I)
_cod_data_source_file ic500232w_si_002.cif
_cod_data_source_block jm-29
_cod_depositor_comments 'Adding full bibliography for 4338773--4338776.cif.'
_cod_original_sg_symbol_H-M 'P 21/n'
_cod_database_code 4338773

loop_
_symmetry_equiv_pos_as_xyz
'x, y, z'
'-x+1/2, y+1/2, -z+1/2'
'-x, -y, -z'
'x-1/2, -y-1/2, z-1/2'

loop_
_atom_site_label
_atom_site_type_symbol
_atom_site_fract_x
_atom_site_fract_y
_atom_site_fract_z
_atom_site_U_iso_or_equiv
_atom_site_adp_type
_atom_site_occupancy
_atom_site_symmetry_multiplicity
_atom_site_calc_flag
_atom_site_refinement_flags
Pt1 Pt 0.416654(12) 0.338143(10) 0.065743(7) 0.02098(6) Uani 1 1 d .
Rh1 Rh 0.44679(2) 0.576581(19) 0.199839(14) 0.01921(7) Uani 1 1 d .
O1 O 0.3605(2) 0.46584(18) 0.04680(13) 0.0248(6) Uani 1 1 d .
O2 O 0.5572(2) 0.40163(18) 0.11000(14) 0.0249(6) Uani 1 1 d .
N1 N 0.2818(3) 0.2727(2) 0.02157(16) 0.0251(7) Uani 1 1 d .
N2 N 0.4668(3) 0.2131(2) 0.08861(16) 0.0238(7) Uani 1 1 d .
C1 C 0.4330(3) 0.5229(3) 0.07763(18) 0.0230(8) Uani 1 1 d .
C2 C 0.5401(3) 0.4886(3) 0.11112(18) 0.0216(7) Uani 1 1 d .
C3 C 0.6192(3) 0.5483(3) 0.1468(2) 0.0262(8) Uani 1 1 d .
H3 H 0.6875 0.5251 0.1713 0.031 Uiso 1 1 calc R
C4 C 0.5977(4) 0.6422(3) 0.1463(2) 0.0280(9) Uani 1 1 d .
H4 H 0.6543 0.6825 0.1673 0.034 Uiso 1 1 calc R
C5 C 0.4928(4) 0.6763(3) 0.1149(2) 0.0283(9) Uani 1 1 d .
H5 H 0.4780 0.7395 0.1149 0.034 Uiso 1 1 calc R
C6 C 0.4095(3) 0.6167(3) 0.08336(19) 0.0256(8) Uani 1 1 d .
H6 H 0.3361 0.6397 0.0656 0.031 Uiso 1 1 calc R
C7 C 0.3040(3) 0.5083(3) 0.2533(2) 0.0269(8) Uani 1 1 d .
C8 C 0.4140(3) 0.4809(3) 0.28539(19) 0.0246(8) Uani 1 1 d .
C9 C 0.4692(3) 0.5586(3) 0.31730(19) 0.0266(8) Uani 1 1 d .
C10 C 0.3938(4) 0.6355(3) 0.3035(2) 0.0294(9) Uani 1 1 d .
C11 C 0.2922(3) 0.6042(3) 0.2633(2) 0.0291(9) Uani 1 1 d .
C12 C 0.2160(4) 0.4480(4) 0.2158(3) 0.0466(12) Uani 1 1 d .
H12A H 0.2576 0.4010 0.1886 0.070 Uiso 1 1 calc R
H12B H 0.1669 0.4837 0.1819 0.070 Uiso 1 1 calc R
H12C H 0.1659 0.4196 0.2523 0.070 Uiso 1 1 calc R
C13 C 0.4623(4) 0.3878(3) 0.2853(2) 0.0358(10) Uani 1 1 d .
H13A H 0.4217 0.3513 0.3218 0.054 Uiso 1 1 calc R
H13B H 0.5470 0.3897 0.2974 0.054 Uiso 1 1 calc R
H13C H 0.4502 0.3609 0.2368 0.054 Uiso 1 1 calc R
C14 C 0.5826(4) 0.5610(4) 0.3596(2) 0.0451(12) Uani 1 1 d .
H14A H 0.5680 0.5465 0.4109 0.068 Uiso 1 1 calc R
H14B H 0.6172 0.6215 0.3564 0.068 Uiso 1 1 calc R
H14C H 0.6372 0.5166 0.3394 0.068 Uiso 1 1 calc R
C15 C 0.4178(5) 0.7291(3) 0.3285(3) 0.0468(13) Uani 1 1 d .
H15A H 0.3817 0.7719 0.2939 0.070 Uiso 1 1 calc R
H15B H 0.5033 0.7392 0.3313 0.070 Uiso 1 1 calc R
H15C H 0.3843 0.7380 0.3770 0.070 Uiso 1 1 calc R
C16 C 0.1909(4) 0.6613(3) 0.2381(3) 0.0465(13) Uani 1 1 d .
H16A H 0.1522 0.6331 0.1955 0.070 Uiso 1 1 calc R
H16B H 0.2197 0.7214 0.2248 0.070 Uiso 1 1 calc R
H16C H 0.1341 0.6670 0.2776 0.070 Uiso 1 1 calc R
C17 C 0.1880(4) 0.3115(3) -0.0120(2) 0.0321(9) Uani 1 1 d .
H17 H 0.1865 0.3754 -0.0171 0.038 Uiso 1 1 calc R
C18 C 0.0950(4) 0.2622(3) -0.0389(2) 0.0370(10) Uani 1 1 d .
H18 H 0.0297 0.2914 -0.0622 0.044 Uiso 1 1 calc R
C19 C 0.0972(4) 0.1699(3) -0.0318(3) 0.0406(11) Uani 1 1 d .
H19 H 0.0325 0.1349 -0.0497 0.049 Uiso 1 1 calc R
C20 C 0.1932(4) 0.1272(3) 0.0014(2) 0.0373(10) Uani 1 1 d .
H20 H 0.1957 0.0633 0.0063 0.045 Uiso 1 1 calc R
C21 C 0.2859(4) 0.1812(3) 0.0274(2) 0.0269(8) Uani 1 1 d .
C22 C 0.3910(4) 0.1471(3) 0.0655(2) 0.0289(9) Uani 1 1 d .
C23 C 0.4146(4) 0.0578(3) 0.0808(3) 0.0393(11) Uani 1 1 d .
H23 H 0.3625 0.0118 0.0636 0.047 Uiso 1 1 calc R
C24 C 0.5133(4) 0.0357(3) 0.1208(3) 0.0452(12) Uani 1 1 d .
H24 H 0.5304 -0.0258 0.1314 0.054 Uiso 1 1 calc R
C25 C 0.5881(4) 0.1027(3) 0.1457(3) 0.0422(11) Uani 1 1 d .
H25 H 0.6559 0.0881 0.1748 0.051 Uiso 1 1 calc R
C26 C 0.5633(4) 0.1917(3) 0.1280(2) 0.0322(9) Uani 1 1 d .
H26 H 0.6156 0.2382 0.1440 0.039 Uiso 1 1 calc R
B1 B 0.6810(5) 0.8569(4) 0.2250(3) 0.0419(13) Uani 1 1 d .
F1 F 0.5625(3) 0.8520(3) 0.2192(3) 0.0969(16) Uani 1 1 d .
F2 F 0.7190(4) 0.7899(3) 0.2702(2) 0.0918(13) Uani 1 1 d .
F3 F 0.7177(4) 0.9395(3) 0.2469(2) 0.0897(13) Uani 1 1 d .
F4 F 0.7192(6) 0.8440(3) 0.1566(3) 0.144(3) Uani 1 1 d .
B2 B 0.2421(6) 0.8369(4) 0.0509(4) 0.0527(17) Uani 1 1 d D
F5 F 0.1758(3) 0.9148(2) 0.05126(19) 0.0570(8) Uani 1 1 d .
F6A F 0.3279(13) 0.8371(11) 0.0128(8) 0.137(7) Uani 0.50 1 d P
F7A F 0.1793(13) 0.7657(9) 0.0627(9) 0.101(6) Uani 0.50 1 d P
F8A F 0.2981(7) 0.8457(5) 0.1266(4) 0.077(2) Uani 0.50 1 d PD
F6B F 0.3595(9) 0.8493(7) 0.0445(7) 0.070(4) Uani 0.50 1 d P
F7B F 0.1978(12) 0.7697(9) 0.0867(6) 0.087(5) Uani 0.50 1 d P
F8B F 0.2140(9) 0.8037(6) -0.0258(4) 0.083(2) Uani 0.50 1 d PD
N3 N 0.9892(7) 0.5309(5) 0.0991(4) 0.121(3) Uani 1 1 d .
C27 C 0.9311(5) 0.4710(5) 0.0850(4) 0.0630(16) Uani 1 1 d .
C28 C 0.8542(5) 0.3989(4) 0.0665(3) 0.0617(16) Uani 1 1 d .
H28A H 0.7729 0.4214 0.0631 0.093 Uiso 1 1 calc R
H28B H 0.8599 0.3521 0.1043 0.093 Uiso 1 1 calc R
H28C H 0.8766 0.3733 0.0194 0.093 Uiso 1 1 calc R

loop_
_atom_site_aniso_label
_atom_site_aniso_U_11
_atom_site_aniso_U_22
_atom_site_aniso_U_33
_atom_site_aniso_U_23
_atom_site_aniso_U_13
_atom_site_aniso_U_12
Pt1 0.02292(8) 0.02243(9) 0.01779(7) 0.00037(5) 0.00523(5) 0.00194(5)
Rh1 0.02121(14) 0.01957(15) 0.01708(12) 0.00232(10) 0.00629(10) 0.00146(10)
O1 0.0302(14) 0.0248(15) 0.0195(11) 0.0020(10) 0.0007(10) 0.0030(11)
O2 0.0232(13) 0.0223(14) 0.0292(13) -0.0006(11) 0.0018(11) 0.0044(11)
N1 0.0263(16) 0.0283(18) 0.0209(14) 0.0031(13) 0.0043(12) 0.0010(13)
N2 0.0255(16) 0.0237(17) 0.0225(14) 0.0016(13) 0.0081(13) 0.0019(13)
C1 0.0267(18) 0.027(2) 0.0162(15) 0.0038(14) 0.0068(14) 0.0031(15)
C2 0.0219(17) 0.0240(19) 0.0193(15) 0.0011(14) 0.0091(13) -0.0004(14)
C3 0.0233(18) 0.027(2) 0.0287(18) 0.0002(16) 0.0091(15) -0.0013(15)
C4 0.031(2) 0.025(2) 0.0283(19) 0.0001(16) 0.0133(16) -0.0026(16)
C5 0.040(2) 0.022(2) 0.0230(17) 0.0064(15) 0.0108(16) 0.0001(16)
C6 0.032(2) 0.024(2) 0.0204(16) 0.0070(15) 0.0066(15) 0.0046(15)
C7 0.0278(19) 0.031(2) 0.0226(16) 0.0039(16) 0.0093(15) -0.0069(16)
C8 0.0277(18) 0.025(2) 0.0212(16) 0.0051(15) 0.0094(14) -0.0002(15)
C9 0.031(2) 0.030(2) 0.0186(16) 0.0004(15) 0.0071(15) -0.0008(16)
C10 0.039(2) 0.031(2) 0.0185(16) -0.0016(15) 0.0149(16) -0.0005(18)
C11 0.0290(19) 0.035(2) 0.0242(17) 0.0047(16) 0.0137(15) 0.0067(17)
C12 0.034(2) 0.062(3) 0.045(3) -0.003(2) 0.005(2) -0.017(2)
C13 0.047(3) 0.026(2) 0.035(2) 0.0095(18) 0.0105(19) 0.0035(19)
C14 0.039(2) 0.065(4) 0.032(2) 0.000(2) -0.0050(19) -0.001(2)
C15 0.070(3) 0.028(3) 0.043(3) -0.007(2) 0.026(2) -0.004(2)
C16 0.035(2) 0.060(3) 0.045(3) 0.012(2) 0.016(2) 0.027(2)
C17 0.034(2) 0.037(2) 0.0256(18) 0.0048(17) 0.0021(16) 0.0037(18)
C18 0.032(2) 0.052(3) 0.0264(18) 0.000(2) -0.0043(16) -0.001(2)
C19 0.037(2) 0.051(3) 0.034(2) -0.007(2) -0.0026(19) -0.012(2)
C20 0.042(3) 0.036(3) 0.033(2) -0.0061(19) -0.0006(19) -0.008(2)
C21 0.033(2) 0.027(2) 0.0211(17) -0.0037(15) 0.0031(15) -0.0032(16)
C22 0.033(2) 0.027(2) 0.0276(19) -0.0014(16) 0.0083(17) 0.0029(16)
C23 0.041(3) 0.026(2) 0.051(3) 0.001(2) 0.004(2) -0.0028(18)
C24 0.041(3) 0.029(3) 0.066(3) 0.007(2) 0.008(2) 0.005(2)
C25 0.031(2) 0.037(3) 0.059(3) 0.012(2) 0.007(2) 0.0082(19)
C26 0.027(2) 0.031(2) 0.039(2) 0.0051(19) 0.0056(17) 0.0025(17)
B1 0.042(3) 0.040(3) 0.044(3) -0.004(2) 0.002(2) -0.015(2)
F1 0.045(2) 0.083(3) 0.162(4) 0.054(3) -0.006(2) -0.0169(19)
F2 0.097(3) 0.067(3) 0.110(3) 0.010(2) -0.051(3) 0.006(2)
F3 0.114(3) 0.051(2) 0.102(3) -0.006(2) -0.046(3) -0.032(2)
F4 0.217(7) 0.131(5) 0.086(3) -0.029(3) 0.089(4) -0.046(4)
B2 0.041(3) 0.033(3) 0.085(5) 0.007(3) 0.019(3) 0.003(2)
F5 0.0513(18) 0.0331(17) 0.087(2) 0.0098(15) -0.0034(17) 0.0053(13)
F6A 0.118(13) 0.196(16) 0.099(10) 0.021(9) 0.093(10) 0.039(10)
F7A 0.069(6) 0.031(6) 0.201(16) -0.008(8) -0.035(8) -0.019(4)
F8A 0.078(5) 0.079(6) 0.073(5) -0.013(4) -0.028(4) 0.013(4)
F6B 0.036(4) 0.047(5) 0.126(11) 0.001(5) -0.013(5) 0.005(3)
F7B 0.117(11) 0.066(8) 0.080(6) 0.052(6) 0.071(7) 0.050(7)
F8B 0.107(7) 0.080(6) 0.062(5) -0.026(4) 0.007(5) -0.010(5)
N3 0.129(6) 0.099(6) 0.131(6) 0.056(5) -0.067(5) -0.040(5)
C27 0.054(4) 0.065(4) 0.069(4) 0.020(3) -0.016(3) 0.005(3)
C28 0.049(3) 0.068(4) 0.069(4) -0.009(3) 0.006(3) 0.002(3)

loop_
_atom_type_symbol
_atom_type_description
_atom_type_scat_dispersion_real
_atom_type_scat_dispersion_imag
_atom_type_scat_source
C C 0.0033 0.0016 'International Tables Vol C Tables 4.2.6.8 and 6.1.1.4'
H H 0.0000 0.0000 'International Tables Vol C Tables 4.2.6.8 and 6.1.1.4'
B B 0.0013 0.0007 'International Tables Vol C Tables 4.2.6.8 and 6.1.1.4'
F F 0.0171 0.0103 'International Tables Vol C Tables 4.2.6.8 and 6.1.1.4'
N N 0.0061 0.0033 'International Tables Vol C Tables 4.2.6.8 and 6.1.1.4'
O O 0.0106 0.0060 'International Tables Vol C Tables 4.2.6.8 and 6.1.1.4'
Pt Pt -1.7033 8.3905 'International Tables Vol C Tables 4.2.6.8 and 6.1.1.4'
Rh Rh -1.1178 0.9187 'International Tables Vol C Tables 4.2.6.8 and 6.1.1.4'

loop_
_geom_angle_atom_site_label_1
_geom_angle_atom_site_label_2
_geom_angle_atom_site_label_3
_geom_angle
N1 Pt1 N2 80.98(14)
N1 Pt1 O2 178.24(11)
N2 Pt1 O2 97.51(12)
N1 Pt1 O1 98.68(12)
N2 Pt1 O1 177.18(10)
O2 Pt1 O1 82.87(11)
C8 Rh1 C7 38.64(15)
C8 Rh1 C11 65.11(15)
C7 Rh1 C11 38.89(15)
C8 Rh1 C9 38.58(15)
C7 Rh1 C9 64.43(15)
C11 Rh1 C9 64.64(15)
C8 Rh1 C10 64.89(15)
C7 Rh1 C10 64.61(15)
C11 Rh1 C10 38.47(16)
C9 Rh1 C10 38.64(15)
C8 Rh1 C4 139.34(15)
C7 Rh1 C4 177.78(16)
C11 Rh1 C4 142.88(15)
C9 Rh1 C4 114.54(15)
C10 Rh1 C4 115.97(15)
C8 Rh1 C5 176.13(16)
C7 Rh1 C5 145.07(16)
C11 Rh1 C5 117.16(15)
C9 Rh1 C5 138.68(15)
C10 Rh1 C5 114.64(15)
C4 Rh1 C5 36.98(15)
C8 Rh1 C3 110.96(15)
C7 Rh1 C3 141.01(15)
C11 Rh1 C3 173.14(15)
C9 Rh1 C3 108.68(15)
C10 Rh1 C3 135.20(16)
C4 Rh1 C3 37.00(14)
C5 Rh1 C3 66.45(15)
C8 Rh1 C6 146.51(15)
C7 Rh1 C6 115.21(15)
C11 Rh1 C6 108.74(15)
C9 Rh1 C6 170.58(15)
C10 Rh1 C6 132.05(16)
C4 Rh1 C6 66.15(15)
C5 Rh1 C6 36.78(15)
C3 Rh1 C6 77.69(14)
C8 Rh1 C2 102.97(13)
C7 Rh1 C2 113.90(14)
C11 Rh1 C2 149.02(15)
C9 Rh1 C2 124.74(14)
C10 Rh1 C2 163.23(15)
C4 Rh1 C2 64.86(13)
C5 Rh1 C2 76.63(13)
C3 Rh1 C2 35.68(13)
C6 Rh1 C2 64.48(13)
C8 Rh1 C1 117.12(14)
C7 Rh1 C1 103.54(14)
C11 Rh1 C1 122.03(15)
C9 Rh1 C1 153.29(15)
C10 Rh1 C1 159.65(15)
C4 Rh1 C1 76.53(14)
C5 Rh1 C1 64.78(14)
C3 Rh1 C1 64.57(13)
C6 Rh1 C1 35.60(14)
C2 Rh1 C1 35.51(13)
C1 O1 Pt1 109.8(2)
C2 O2 Pt1 110.6(2)
C17 N1 C21 119.1(4)
C17 N1 Pt1 125.2(3)
C21 N1 Pt1 115.7(3)
C26 N2 C22 120.1(4)
C26 N2 Pt1 124.3(3)
C22 N2 Pt1 115.4(3)
O1 C1 C6 123.4(4)
O1 C1 C2 118.4(4)
C6 C1 C2 118.1(4)
O1 C1 Rh1 131.0(2)
C6 C1 Rh1 67.1(2)
C2 C1 Rh1 71.25(19)
O2 C2 C3 122.2(4)
O2 C2 C1 117.8(3)
C3 C2 C1 119.9(4)
O2 C2 Rh1 128.9(2)
C3 C2 Rh1 67.88(19)
C1 C2 Rh1 73.24(19)
C2 C3 C4 120.4(4)
C2 C3 Rh1 76.4(2)
C4 C3 Rh1 70.5(2)
C2 C3 H3 119.8
C4 C3 H3 119.8
Rh1 C3 H3 124.9
C5 C4 C3 120.0(4)
C5 C4 Rh1 71.5(2)
C3 C4 Rh1 72.5(2)
C5 C4 H4 120.0
C3 C4 H4 120.0
Rh1 C4 H4 128.1
C4 C5 C6 119.9(4)
C4 C5 Rh1 71.5(2)
C6 C5 Rh1 72.8(2)
C4 C5 H5 120.1
C6 C5 H5 120.1
Rh1 C5 H5 127.7
C5 C6 C1 121.3(4)
C5 C6 Rh1 70.4(2)
C1 C6 Rh1 77.3(2)
C5 C6 H6 119.4
C1 C6 H6 119.4
Rh1 C6 H6 124.5
C8 C7 C11 108.2(4)
C8 C7 C12 126.1(4)
C11 C7 C12 125.8(4)
C8 C7 Rh1 70.3(2)
C11 C7 Rh1 70.6(2)
C12 C7 Rh1 124.8(3)
C7 C8 C9 108.1(3)
C7 C8 C13 125.7(4)
C9 C8 C13 126.2(4)
C7 C8 Rh1 71.0(2)
C9 C8 Rh1 71.7(2)
C13 C8 Rh1 122.9(2)
C8 C9 C10 108.1(4)
C8 C9 C14 126.7(4)
C10 C9 C14 125.1(4)
C8 C9 Rh1 69.7(2)
C10 C9 Rh1 71.0(2)
C14 C9 Rh1 126.4(3)
C11 C10 C9 107.6(4)
C11 C10 C15 127.0(4)
C9 C10 C15 125.4(4)
C11 C10 Rh1 69.9(2)
C9 C10 Rh1 70.4(2)
C15 C10 Rh1 126.1(3)
C10 C11 C7 108.0(4)
C10 C11 C16 125.5(4)
C7 C11 C16 126.5(4)
C10 C11 Rh1 71.6(2)
C7 C11 Rh1 70.50(19)
C16 C11 Rh1 124.7(3)
C7 C12 H12A 109.5
C7 C12 H12B 109.5
H12A C12 H12B 109.5
C7 C12 H12C 109.5
H12A C12 H12C 109.5
H12B C12 H12C 109.5
C8 C13 H13A 109.5
C8 C13 H13B 109.5
H13A C13 H13B 109.5
C8 C13 H13C 109.5
H13A C13 H13C 109.5
H13B C13 H13C 109.5
C9 C14 H14A 109.5
C9 C14 H14B 109.5
H14A C14 H14B 109.5
C9 C14 H14C 109.5
H14A C14 H14C 109.5
H14B C14 H14C 109.5
C10 C15 H15A 109.5
C10 C15 H15B 109.5
H15A C15 H15B 109.5
C10 C15 H15C 109.5
H15A C15 H15C 109.5
H15B C15 H15C 109.5
C11 C16 H16A 109.5
C11 C16 H16B 109.5
H16A C16 H16B 109.5
C11 C16 H16C 109.5
H16A C16 H16C 109.5
H16B C16 H16C 109.5
N1 C17 C18 122.2(4)
N1 C17 H17 118.9
C18 C17 H17 118.9
C17 C18 C19 119.0(4)
C17 C18 H18 120.5
C19 C18 H18 120.5
C18 C19 C20 120.5(4)
C18 C19 H19 119.8
C20 C19 H19 119.8
C19 C20 C21 117.8(5)
C19 C20 H20 121.1
C21 C20 H20 121.1
N1 C21 C20 121.3(4)
N1 C21 C22 114.1(4)
C20 C21 C22 124.5(4)
N2 C22 C23 120.4(4)
N2 C22 C21 113.8(4)
C23 C22 C21 125.7(4)
C24 C23 C22 119.5(5)
C24 C23 H23 120.2
C22 C23 H23 120.2
C23 C24 C25 119.9(5)
C23 C24 H24 120.0
C25 C24 H24 120.0
C24 C25 C26 119.2(5)
C24 C25 H25 120.4
C26 C25 H25 120.4
N2 C26 C25 120.8(4)
N2 C26 H26 119.6
C25 C26 H26 119.6
F4 B1 F1 105.0(6)
F4 B1 F3 107.6(5)
F1 B1 F3 111.9(5)
F4 B1 F2 111.0(6)
F1 B1 F2 108.2(4)
F3 B1 F2 112.9(5)
F6A B2 F7A 123.5(12)
F6A B2 F7B 128.2(10)
F7A B2 F7B 21.6(11)
F6A B2 F6B 31.1(9)
F7A B2 F6B 132.2(10)
F7B B2 F6B 122.7(9)
F6A B2 F5 116.5(9)
F7A B2 F5 112.3(9)
F7B B2 F5 115.0(7)
F6B B2 F5 115.2(6)
F6A B2 F8B 67.9(9)
F7A B2 F8B 77.5(9)
F7B B2 F8B 98.2(8)
F6B B2 F8B 98.8(7)
F5 B2 F8B 99.8(6)
F6A B2 F8A 101.6(10)
F7A B2 F8A 98.0(9)
F7B B2 F8A 76.4(8)
F6B B2 F8A 71.0(7)
F5 B2 F8A 98.2(5)
F8B B2 F8A 161.8(7)
F6B F6A B2 85.9(17)
F6B F6A F8B 151.0(19)
B2 F6A F8B 65.6(8)
B2 F7A F8B 56.9(7)
B2 F8A F6B 49.9(5)
B2 F8A F7B 46.2(5)
F6B F8A F7B 85.6(5)
F6A F6B B2 63.0(14)
F6A F6B F8A 121.4(18)
B2 F6B F8A 59.2(6)
B2 F7B F8A 57.5(7)
B2 F8B F6A 46.5(5)
B2 F8B F7A 45.6(5)
F6A F8B F7A 83.2(7)
N3 C27 C28 177.3(8)
C27 C28 H28A 109.5
C27 C28 H28B 109.5
H28A C28 H28B 109.5
C27 C28 H28C 109.5
H28A C28 H28C 109.5
H28B C28 H28C 109.5

loop_
_geom_bond_atom_site_label_1
_geom_bond_atom_site_label_2
_geom_bond_distance
Pt1 N1 1.968(3)
Pt1 N2 1.977(3)
Pt1 O2 2.005(3)
Pt1 O1 2.021(3)
Rh1 C8 2.148(3)
Rh1 C7 2.158(3)
Rh1 C11 2.160(3)
Rh1 C9 2.174(4)
Rh1 C10 2.182(4)
Rh1 C4 2.212(4)
Rh1 C5 2.212(4)
Rh1 C3 2.238(3)
Rh1 C6 2.243(4)
Rh1 C2 2.348(3)
Rh1 C1 2.374(4)
O1 C1 1.299(5)
O2 C2 1.301(4)
N1 C17 1.345(5)
N1 C21 1.358(5)
N2 C26 1.335(5)
N2 C22 1.362(5)
C1 C6 1.417(6)
C1 C2 1.440(5)
C2 C3 1.409(5)
C3 C4 1.412(5)
C3 H3 0.9500
C4 C5 1.403(6)
C4 H4 0.9500
C5 C6 1.406(6)
C5 H5 0.9500
C6 H6 0.9500
C7 C8 1.425(6)
C7 C11 1.437(6)
C7 C12 1.494(6)
C8 C9 1.428(6)
C8 C13 1.481(5)
C9 C10 1.441(6)
C9 C14 1.487(6)
C10 C11 1.430(6)
C10 C15 1.483(6)
C11 C16 1.491(6)
C12 H12A 0.9800
C12 H12B 0.9800
C12 H12C 0.9800
C13 H13A 0.9800
C13 H13B 0.9800
C13 H13C 0.9800
C14 H14A 0.9800
C14 H14B 0.9800
C14 H14C 0.9800
C15 H15A 0.9800
C15 H15B 0.9800
C15 H15C 0.9800
C16 H16A 0.9800
C16 H16B 0.9800
C16 H16C 0.9800
C17 C18 1.365(6)
C17 H17 0.9500
C18 C19 1.373(6)
C18 H18 0.9500
C19 C20 1.386(7)
C19 H19 0.9500
C20 C21 1.395(6)
C20 H20 0.9500
C21 C22 1.457(6)
C22 C23 1.376(6)
C23 C24 1.364(7)
C23 H23 0.9500
C24 C25 1.375(7)
C24 H24 0.9500
C25 C26 1.384(6)
C25 H25 0.9500
C26 H26 0.9500
B1 F4 1.346(7)
B1 F1 1.346(7)
B1 F3 1.349(6)
B1 F2 1.356(7)
B2 F6A 1.206(12)
B2 F7A 1.292(13)
B2 F7B 1.297(12)
B2 F6B 1.350(12)
B2 F5 1.376(6)
B2 F8B 1.514(9)
B2 F8A 1.517(9)
F6A F6B 0.70(2)
F6A F8B 1.540(18)
F7A F8B 1.765(17)
F8A F6B 1.669(15)
F8A F7B 1.747(16)
N3 C27 1.131(9)
C27 C28 1.413(9)
C28 H28A 0.9800
C28 H28B 0.9800
C28 H28C 0.9800
